data_7246376
loop_
_publ_author_name
'Kolesnik, Irina A.'
'Potkin, Vladimir I.'
'Grigoriev, Mikhail S.'
'Novikov, Anton P.'
'Gomila, Rosa M.'
'Podrezova, Alexandra G.'
'Brazhkin, Vadim V.'
'Zubkov, Fedor I.'
'Frontera, Antonio'

_publ_section_title
;
 Synthesis, X-ray characterization and DFT calculations of a series of
 3-substituted 4,5-dichloroisothiazoles
;
_journal_issue 13
_journal_name_full CrystEngComm
_journal_page_first 1976
_journal_page_last 1985
_journal_paper_doi 10.1039/D3CE00112A
_journal_volume 25
_journal_year 2023
_chemical_formula_sum 'C14 H14 Cl2 N2 O4 S'
_chemical_formula_weight 377.23
_space_group_crystal_system monoclinic
_space_group_IT_number 4
_space_group_name_Hall 'P 2yb'
_space_group_name_H-M_alt 'P 1 21 1'
_atom_sites_solution_hydrogens mixed
_audit_creation_method SHELXL-2018/3
_audit_update_record
;
2023-01-18 deposited with the CCDC.	2023-02-28 downloaded from the CCDC.
;
_cell_angle_alpha 90
_cell_angle_beta 97.212(2)
_cell_angle_gamma 90
_cell_formula_units_Z 4
_cell_length_a 12.2812(6)
_cell_length_b 7.3500(4)
_cell_length_c 17.4340(9)
_cell_measurement_reflns_used 8644
_cell_measurement_temperature 100(2)
_cell_measurement_theta_max 29.98
_cell_measurement_theta_min 2.71
_cell_volume 1561.26(14)
_computing_structure_refinement 'SHELXL-2018/3 (Sheldrick, 2018)'
_diffrn_ambient_temperature 100(2)
_diffrn_measured_fraction_theta_full 0.993
_diffrn_measured_fraction_theta_max 0.995
_diffrn_measurement_device_type 'Bruker KAPPA APEX II area-detector diffractometer'
_diffrn_radiation_type MoK\a
_diffrn_radiation_wavelength 0.71073
_diffrn_reflns_av_R_equivalents 0.0379
_diffrn_reflns_av_unetI/netI 0.0527
_diffrn_reflns_Laue_measured_fraction_full 0.993
_diffrn_reflns_Laue_measured_fraction_max 0.995
_diffrn_reflns_limit_h_max 17
_diffrn_reflns_limit_h_min -17
_diffrn_reflns_limit_k_max 9
_diffrn_reflns_limit_k_min -10
_diffrn_reflns_limit_l_max 24
_diffrn_reflns_limit_l_min -24
_diffrn_reflns_number 26683
_diffrn_reflns_point_group_measured_fraction_full 0.924
_diffrn_reflns_point_group_measured_fraction_max 0.914
_diffrn_reflns_theta_full 25.242
_diffrn_reflns_theta_max 29.999
_diffrn_reflns_theta_min 4.096
_exptl_absorpt_coefficient_mu 0.571
_exptl_absorpt_correction_T_max 1.0000
_exptl_absorpt_correction_T_min 0.9412
_exptl_absorpt_correction_type multi-scan
_exptl_absorpt_process_details
;
 SADABS 2016/2: Krause, L., Herbst-Irmer, R., Sheldrick G.M. & Stalke D.,
 J. Appl. Cryst. 48 (2015) 3-10
;
_exptl_crystal_colour colourless
_exptl_crystal_density_diffrn 1.605
_exptl_crystal_description fragment
_exptl_crystal_F_000 776
_exptl_crystal_size_max 0.500
_exptl_crystal_size_mid 0.400
_exptl_crystal_size_min 0.320
_refine_diff_density_max 0.378
_refine_diff_density_min -0.282
_refine_diff_density_rms 0.065
_refine_ls_abs_structure_details
;
 Refined as an inversion twin.
;
_refine_ls_abs_structure_Flack 0.30(5)
_refine_ls_extinction_method none
_refine_ls_goodness_of_fit_ref 1.037
_refine_ls_hydrogen_treatment mixed
_refine_ls_matrix_type full
_refine_ls_number_parameters 434
_refine_ls_number_reflns 8322
_refine_ls_number_restraints 1
_refine_ls_restrained_S_all 1.037
_refine_ls_R_factor_all 0.0446
_refine_ls_R_factor_gt 0.0362
_refine_ls_shift/su_max 0.001
_refine_ls_shift/su_mean 0.000
_refine_ls_structure_factor_coef Fsqd
_refine_ls_weighting_details 'w=1/[\s^2^(Fo^2^)+(0.0343P)^2^+0.0188P] where P=(Fo^2^+2Fc^2^)/3'
_refine_ls_weighting_scheme calc
_refine_ls_wR_factor_gt 0.0697
_refine_ls_wR_factor_ref 0.0727
_reflns_Friedel_coverage 0.712
_reflns_Friedel_fraction_full 0.843
_reflns_Friedel_fraction_max 0.820
_reflns_number_gt 7453
_reflns_number_total 8322
_reflns_threshold_expression 'I > 2\s(I)'
_cod_data_source_file d3ce00112a2.cif
_cod_data_source_block I677
_cod_depositor_comments 'Adding full bibliography for 7246372--7246377.cif.'
_cod_original_sg_symbol_H-M 'P 21'
_cod_database_code 7246376
_shelx_shelxl_version_number 2018/3
_shelx_space_group_comment
;
The symmetry employed for this shelxl refinement is uniquely defined
by the following loop, which should always be used as a source of
symmetry information in preference to the above space-group names.
They are only intended as comments.
;
_shelx_estimated_absorpt_t_min 0.763
_shelx_estimated_absorpt_t_max 0.838

loop_
_space_group_symop_operation_xyz
'x, y, z'
'-x, y+1/2, -z'

loop_
_atom_site_label
_atom_site_type_symbol
_atom_site_fract_x
_atom_site_fract_y
_atom_site_fract_z
_atom_site_U_iso_or_equiv
_atom_site_adp_type
_atom_site_occupancy
_atom_site_site_symmetry_order
_atom_site_calc_flag
_atom_site_refinement_flags_posn
_atom_site_refinement_flags_adp
_atom_site_refinement_flags_occupancy
_atom_site_disorder_assembly
_atom_site_disorder_group
Cl1 Cl 0.88734(5) 0.70700(9) 0.80023(4) 0.01423(14) Uani 1 1 d . . . . .
Cl2 Cl 0.87747(6) 1.16581(10) 0.79271(4) 0.02020(16) Uani 1 1 d . . . . .
S1 S 0.69241(6) 1.10640(9) 0.88611(4) 0.01443(15) Uani 1 1 d . . . . .
O1 O 0.51120(15) 0.5639(3) 0.98752(11) 0.0138(4) Uani 1 1 d . . . . .
O2 O 0.63811(16) 0.5175(3) 0.74570(11) 0.0188(5) Uani 1 1 d . . . . .
O3 O 0.83459(16) 0.4890(3) 1.09547(11) 0.0169(4) Uani 1 1 d . . . . .
O4 O 0.89047(15) 0.5071(3) 0.97704(10) 0.0121(4) Uani 1 1 d . . . . .
N1 N 0.6132(2) 0.5190(4) 1.10087(14) 0.0165(5) Uani 1 1 d . . . . .
H1A H 0.677(3) 0.496(5) 1.1299(19) 0.020 Uiso 1 1 d . U . . .
H1B H 0.555(3) 0.481(5) 1.1153(19) 0.020 Uiso 1 1 d . U . . .
N2 N 0.64961(19) 0.9022(3) 0.90848(13) 0.0125(5) Uani 1 1 d . . . . .
C2 C 0.4895(2) 0.5364(4) 0.90853(16) 0.0115(5) Uani 1 1 d . . . . .
C3 C 0.5714(2) 0.5300(4) 0.86424(15) 0.0100(5) Uani 1 1 d . . . . .
C4 C 0.6874(2) 0.5766(3) 0.89878(15) 0.0076(5) Uani 1 1 d . . . . .
H4A H 0.739581 0.499175 0.873517 0.009 Uiso 1 1 calc R U . . .
C5 C 0.7036(2) 0.5388(4) 0.98449(15) 0.0103(5) Uani 1 1 d . . . . .
C6 C 0.6150(2) 0.5384(4) 1.02429(15) 0.0107(5) Uani 1 1 d . . . . .
C7 C 0.3682(2) 0.5248(4) 0.88819(18) 0.0189(6) Uani 1 1 d . . . . .
H7A H 0.347730 0.571369 0.835691 0.028 Uiso 1 1 calc R U . . .
H7B H 0.332161 0.597696 0.924783 0.028 Uiso 1 1 calc R U . . .
H7C H 0.344814 0.397665 0.890742 0.028 Uiso 1 1 calc R U . . .
C8 C 0.5594(2) 0.4876(4) 0.78076(16) 0.0121(5) Uani 1 1 d . . . . .
C9 C 0.4579(2) 0.4025(4) 0.73861(18) 0.0188(6) Uani 1 1 d . . . . .
H9A H 0.475022 0.349907 0.689876 0.028 Uiso 1 1 calc R U . . .
H9B H 0.400850 0.495474 0.727733 0.028 Uiso 1 1 calc R U . . .
H9C H 0.431583 0.306551 0.770712 0.028 Uiso 1 1 calc R U . . .
C10 C 0.7103(2) 0.7752(3) 0.88229(14) 0.0070(5) Uani 1 1 d . . . . .
C11 C 0.7955(2) 0.8406(4) 0.84036(14) 0.0097(5) Uani 1 1 d . . . . .
C12 C 0.7947(2) 1.0262(4) 0.83765(15) 0.0119(5) Uani 1 1 d . . . . .
C13 C 0.8125(2) 0.5093(4) 1.02572(16) 0.0112(5) Uani 1 1 d . . . . .
C14 C 1.0017(2) 0.4788(4) 1.01440(16) 0.0135(6) Uani 1 1 d . . . . .
H14A H 1.005760 0.365439 1.045305 0.016 Uiso 1 1 calc R U . . .
H14B H 1.024519 0.581706 1.049410 0.016 Uiso 1 1 calc R U . . .
C15 C 1.0761(2) 0.4655(4) 0.95191(16) 0.0150(6) Uani 1 1 d . . . . .
H15A H 1.151009 0.437806 0.975377 0.023 Uiso 1 1 calc R U . . .
H15B H 1.075662 0.581458 0.924155 0.023 Uiso 1 1 calc R U . . .
H15C H 1.049916 0.368463 0.915643 0.023 Uiso 1 1 calc R U . . .
Cl21 Cl 0.84617(6) 0.28719(9) 0.24483(4) 0.01435(14) Uani 1 1 d . . . . .
Cl22 Cl 0.88571(6) -0.16602(11) 0.24393(4) 0.02324(17) Uani 1 1 d . . . . .
S21 S 0.78667(6) -0.14205(9) 0.39168(4) 0.01192(13) Uani 1 1 d . . . . .
O21 O 0.62480(15) 0.3591(3) 0.53927(11) 0.0134(4) Uani 1 1 d . . . . .
O22 O 0.58225(16) 0.3712(3) 0.26742(11) 0.0183(4) Uani 1 1 d . . . . .
O23 O 0.95342(17) 0.5290(3) 0.54975(11) 0.0171(4) Uani 1 1 d . . . . .
O24 O 0.93625(15) 0.5021(3) 0.41940(11) 0.0130(4) Uani 1 1 d . . . . .
N21 N 0.7731(2) 0.4456(4) 0.61769(14) 0.0192(5) Uani 1 1 d . . . . .
H21A H 0.835(3) 0.497(5) 0.6217(19) 0.023 Uiso 1 1 d . U . . .
H21B H 0.729(3) 0.446(5) 0.647(2) 0.023 Uiso 1 1 d . U . . .
N22 N 0.74227(18) 0.0504(3) 0.42530(13) 0.0102(5) Uani 1 1 d . . . . .
C22 C 0.5594(2) 0.3608(4) 0.46864(16) 0.0114(5) Uani 1 1 d . . . . .
C23 C 0.6030(2) 0.3803(3) 0.40226(15) 0.0092(5) Uani 1 1 d . . . . .
C24 C 0.7268(2) 0.3770(4) 0.40143(15) 0.0090(5) Uani 1 1 d . . . . .
H24A H 0.746605 0.465119 0.361728 0.011 Uiso 1 1 calc R U . . .
C25 C 0.7841(2) 0.4324(4) 0.48016(15) 0.0097(5) Uani 1 1 d . . . . .
C26 C 0.7322(2) 0.4152(4) 0.54375(16) 0.0117(5) Uani 1 1 d . . . . .
C27 C 0.4432(2) 0.3317(4) 0.48322(17) 0.0161(6) Uani 1 1 d . . . . .
H27A H 0.401896 0.273953 0.437914 0.024 Uiso 1 1 calc R U . . .
H27B H 0.409659 0.449091 0.492867 0.024 Uiso 1 1 calc R U . . .
H27C H 0.441915 0.252802 0.528427 0.024 Uiso 1 1 calc R U . . .
C28 C 0.5373(2) 0.3990(4) 0.32487(16) 0.0123(6) Uani 1 1 d . . . . .
C29 C 0.4191(2) 0.4598(4) 0.31554(17) 0.0181(6) Uani 1 1 d . . . . .
H29A H 0.401409 0.520195 0.265420 0.027 Uiso 1 1 calc R U . . .
H29B H 0.407794 0.544877 0.357077 0.027 Uiso 1 1 calc R U . . .
H29C H 0.371352 0.353699 0.318059 0.027 Uiso 1 1 calc R U . . .
C30 C 0.7610(2) 0.1873(4) 0.38007(15) 0.0090(5) Uani 1 1 d . . . . .
C31 C 0.8133(2) 0.1394(4) 0.31438(15) 0.0105(5) Uani 1 1 d . . . . .
C32 C 0.8319(2) -0.0431(4) 0.31319(15) 0.0123(5) Uani 1 1 d . . . . .
C33 C 0.8976(2) 0.4912(3) 0.48847(16) 0.0117(5) Uani 1 1 d . . . . .
C34 C 1.0459(2) 0.5775(4) 0.41783(18) 0.0166(6) Uani 1 1 d . . . . .
H34A H 1.074193 0.624569 0.469728 0.020 Uiso 1 1 calc R U . . .
H34B H 1.042156 0.680242 0.380871 0.020 Uiso 1 1 calc R U . . .
C35 C 1.1220(2) 0.4357(5) 0.39440(17) 0.0193(6) Uani 1 1 d . . . . .
H35A H 1.193376 0.490849 0.389424 0.029 Uiso 1 1 calc R U . . .
H35B H 1.091306 0.383152 0.344674 0.029 Uiso 1 1 calc R U . . .
H35C H 1.131223 0.339703 0.433716 0.029 Uiso 1 1 calc R U . . .

loop_
_atom_site_aniso_label
_atom_site_aniso_U_11
_atom_site_aniso_U_22
_atom_site_aniso_U_33
_atom_site_aniso_U_23
_atom_site_aniso_U_13
_atom_site_aniso_U_12
Cl1 0.0107(3) 0.0203(3) 0.0129(3) 0.0022(3) 0.0062(2) 0.0015(3)
Cl2 0.0224(4) 0.0202(4) 0.0177(4) 0.0073(3) 0.0015(3) -0.0124(3)
S1 0.0166(3) 0.0091(3) 0.0172(4) -0.0002(3) 0.0005(3) -0.0006(3)
O1 0.0089(10) 0.0209(11) 0.0127(10) 0.0039(8) 0.0056(8) 0.0020(8)
O2 0.0161(11) 0.0296(12) 0.0108(10) -0.0021(9) 0.0020(8) -0.0016(9)
O3 0.0160(10) 0.0268(12) 0.0079(10) 0.0051(8) 0.0013(8) -0.0002(8)
O4 0.0057(9) 0.0223(10) 0.0081(9) 0.0023(8) 0.0008(7) 0.0008(8)
N1 0.0163(13) 0.0217(13) 0.0128(12) 0.0043(10) 0.0072(10) 0.0008(11)
N2 0.0134(11) 0.0109(12) 0.0135(12) 0.0006(8) 0.0030(9) -0.0008(9)
C2 0.0103(13) 0.0091(12) 0.0145(13) 0.0010(10) -0.0003(10) -0.0011(10)
C3 0.0091(12) 0.0073(12) 0.0133(13) 0.0020(10) -0.0003(10) 0.0006(10)
C4 0.0065(12) 0.0087(13) 0.0078(12) 0.0016(9) 0.0022(10) 0.0009(9)
C5 0.0112(13) 0.0108(12) 0.0095(12) 0.0009(10) 0.0029(10) 0.0000(10)
C6 0.0118(13) 0.0095(12) 0.0109(13) 0.0002(10) 0.0023(10) -0.0010(10)
C7 0.0084(13) 0.0233(16) 0.0248(16) 0.0043(13) 0.0015(12) -0.0021(11)
C8 0.0111(12) 0.0100(13) 0.0146(14) 0.0011(10) -0.0008(10) 0.0016(10)
C9 0.0157(14) 0.0190(15) 0.0201(15) -0.0050(11) -0.0042(12) -0.0015(11)
C10 0.0053(11) 0.0103(12) 0.0049(12) 0.0002(9) -0.0015(9) -0.0024(9)
C11 0.0061(11) 0.0152(13) 0.0076(12) 0.0016(10) 0.0005(9) -0.0017(10)
C12 0.0097(13) 0.0159(14) 0.0093(13) 0.0038(10) -0.0023(10) -0.0057(10)
C13 0.0102(13) 0.0118(13) 0.0118(13) 0.0008(10) 0.0024(10) -0.0010(10)
C14 0.0070(12) 0.0205(15) 0.0122(14) 0.0009(10) -0.0015(10) 0.0028(10)
C15 0.0092(12) 0.0198(15) 0.0161(14) 0.0016(11) 0.0018(10) 0.0021(11)
Cl21 0.0139(3) 0.0191(3) 0.0111(3) 0.0038(2) 0.0056(2) -0.0006(3)
Cl22 0.0292(4) 0.0260(4) 0.0161(4) -0.0037(3) 0.0088(3) 0.0149(3)
S21 0.0145(3) 0.0088(3) 0.0125(3) 0.0007(3) 0.0019(3) 0.0036(3)
O21 0.0148(9) 0.0164(9) 0.0093(9) 0.0021(8) 0.0024(7) 0.0016(8)
O22 0.0155(10) 0.0278(12) 0.0114(10) -0.0016(9) 0.0012(8) 0.0034(9)
O23 0.0176(11) 0.0156(10) 0.0159(10) -0.0027(8) -0.0062(8) -0.0016(8)
O24 0.0071(9) 0.0154(10) 0.0164(10) -0.0025(8) 0.0013(8) -0.0017(7)
N21 0.0214(14) 0.0276(14) 0.0086(12) -0.0036(11) 0.0017(10) 0.0007(12)
N22 0.0098(11) 0.0095(11) 0.0115(11) -0.0007(9) 0.0020(9) 0.0020(8)
C22 0.0119(12) 0.0077(11) 0.0147(13) -0.0015(10) 0.0017(10) 0.0027(10)
C23 0.0089(12) 0.0081(12) 0.0106(12) 0.0004(9) 0.0005(10) 0.0015(9)
C24 0.0083(12) 0.0106(12) 0.0084(12) -0.0013(9) 0.0014(10) 0.0006(9)
C25 0.0115(12) 0.0086(11) 0.0084(12) -0.0011(10) -0.0008(9) 0.0027(10)
C26 0.0151(13) 0.0075(12) 0.0121(13) 0.0011(10) 0.0003(10) 0.0032(10)
C27 0.0142(13) 0.0170(15) 0.0187(15) 0.0016(12) 0.0083(11) 0.0018(11)
C28 0.0100(12) 0.0132(14) 0.0133(13) -0.0004(10) -0.0002(10) 0.0003(9)
C29 0.0102(13) 0.0249(16) 0.0185(15) -0.0001(12) -0.0014(10) 0.0054(12)
C30 0.0063(11) 0.0115(13) 0.0090(12) -0.0016(10) 0.0008(9) -0.0002(10)
C31 0.0086(12) 0.0150(13) 0.0078(13) 0.0023(10) 0.0009(10) 0.0013(10)
C32 0.0094(12) 0.0178(14) 0.0097(13) -0.0024(11) 0.0014(10) 0.0031(11)
C33 0.0151(14) 0.0051(12) 0.0144(14) -0.0012(10) -0.0003(11) 0.0016(10)
C34 0.0098(13) 0.0161(14) 0.0235(16) 0.0008(11) 0.0010(12) -0.0040(11)
C35 0.0152(14) 0.0217(15) 0.0221(15) -0.0046(13) 0.0067(12) -0.0031(13)

loop_
_atom_type_symbol
_atom_type_description
_atom_type_scat_dispersion_real
_atom_type_scat_dispersion_imag
_atom_type_scat_source
C C 0.0033 0.0016 'International Tables Vol C Tables 4.2.6.8 and 6.1.1.4'
H H 0.0000 0.0000 'International Tables Vol C Tables 4.2.6.8 and 6.1.1.4'
N N 0.0061 0.0033 'International Tables Vol C Tables 4.2.6.8 and 6.1.1.4'
O O 0.0106 0.0060 'International Tables Vol C Tables 4.2.6.8 and 6.1.1.4'
S S 0.1246 0.1234 'International Tables Vol C Tables 4.2.6.8 and 6.1.1.4'
Cl Cl 0.1484 0.1585 'International Tables Vol C Tables 4.2.6.8 and 6.1.1.4'

loop_
_geom_angle_atom_site_label_1
_geom_angle_atom_site_label_2
_geom_angle_atom_site_label_3
_geom_angle
_geom_angle_site_symmetry_1
_geom_angle_site_symmetry_3
_geom_angle_publ_flag
N2 S1 C12 94.53(13) . . ?
C6 O1 C2 119.9(2) . . ?
C13 O4 C14 114.8(2) . . ?
C6 N1 H1A 117(2) . . ?
C6 N1 H1B 117(2) . . ?
H1A N1 H1B 119(3) . . ?
C10 N2 S1 110.64(18) . . ?
C3 C2 O1 120.9(2) . . ?
C3 C2 C7 131.3(3) . . ?
O1 C2 C7 107.8(2) . . ?
C2 C3 C8 125.8(3) . . ?
C2 C3 C4 119.9(2) . . ?
C8 C3 C4 114.3(2) . . ?
C5 C4 C3 110.7(2) . . ?
C5 C4 C10 111.1(2) . . ?
C3 C4 C10 109.2(2) . . ?
C5 C4 H4A 108.6 . . ?
C3 C4 H4A 108.6 . . ?
C10 C4 H4A 108.6 . . ?
C6 C5 C13 119.5(2) . . ?
C6 C5 C4 119.4(2) . . ?
C13 C5 C4 121.1(2) . . ?
N1 C6 C5 128.3(3) . . ?
N1 C6 O1 110.4(2) . . ?
C5 C6 O1 121.3(2) . . ?
C2 C7 H7A 109.5 . . ?
C2 C7 H7B 109.5 . . ?
H7A C7 H7B 109.5 . . ?
C2 C7 H7C 109.5 . . ?
H7A C7 H7C 109.5 . . ?
H7B C7 H7C 109.5 . . ?
O2 C8 C3 117.7(2) . . ?
O2 C8 C9 119.2(3) . . ?
C3 C8 C9 123.0(2) . . ?
C8 C9 H9A 109.5 . . ?
C8 C9 H9B 109.5 . . ?
H9A C9 H9B 109.5 . . ?
C8 C9 H9C 109.5 . . ?
H9A C9 H9C 109.5 . . ?
H9B C9 H9C 109.5 . . ?
N2 C10 C11 115.0(2) . . ?
N2 C10 C4 119.4(2) . . ?
C11 C10 C4 125.7(2) . . ?
C12 C11 C10 110.5(2) . . ?
C12 C11 Cl1 124.2(2) . . ?
C10 C11 Cl1 125.3(2) . . ?
C11 C12 Cl2 128.0(2) . . ?
C11 C12 S1 109.4(2) . . ?
Cl2 C12 S1 122.64(17) . . ?
O3 C13 O4 122.3(2) . . ?
O3 C13 C5 126.0(2) . . ?
O4 C13 C5 111.7(2) . . ?
O4 C14 C15 107.8(2) . . ?
O4 C14 H14A 110.1 . . ?
C15 C14 H14A 110.1 . . ?
O4 C14 H14B 110.1 . . ?
C15 C14 H14B 110.1 . . ?
H14A C14 H14B 108.5 . . ?
C14 C15 H15A 109.5 . . ?
C14 C15 H15B 109.5 . . ?
H15A C15 H15B 109.5 . . ?
C14 C15 H15C 109.5 . . ?
H15A C15 H15C 109.5 . . ?
H15B C15 H15C 109.5 . . ?
N22 S21 C32 94.30(13) . . ?
C26 O21 C22 119.6(2) . . ?
C33 O24 C34 117.9(2) . . ?
C26 N21 H21A 112(2) . . ?
C26 N21 H21B 115(3) . . ?
H21A N21 H21B 128(4) . . ?
C30 N22 S21 110.63(18) . . ?
C23 C22 O21 121.3(2) . . ?
C23 C22 C27 130.8(3) . . ?
O21 C22 C27 107.9(2) . . ?
C22 C23 C28 124.2(2) . . ?
C22 C23 C24 120.9(2) . . ?
C28 C23 C24 114.9(2) . . ?
C30 C24 C25 110.9(2) . . ?
C30 C24 C23 109.0(2) . . ?
C25 C24 C23 109.7(2) . . ?
C30 C24 H24A 109.1 . . ?
C25 C24 H24A 109.1 . . ?
C23 C24 H24A 109.1 . . ?
C26 C25 C33 119.5(2) . . ?
C26 C25 C24 120.2(2) . . ?
C33 C25 C24 120.1(2) . . ?
N21 C26 C25 127.9(3) . . ?
N21 C26 O21 110.2(2) . . ?
C25 C26 O21 121.9(2) . . ?
C22 C27 H27A 109.5 . . ?
C22 C27 H27B 109.5 . . ?
H27A C27 H27B 109.5 . . ?
C22 C27 H27C 109.5 . . ?
H27A C27 H27C 109.5 . . ?
H27B C27 H27C 109.5 . . ?
O22 C28 C23 118.6(2) . . ?
O22 C28 C29 119.3(3) . . ?
C23 C28 C29 122.0(2) . . ?
C28 C29 H29A 109.5 . . ?
C28 C29 H29B 109.5 . . ?
H29A C29 H29B 109.5 . . ?
C28 C29 H29C 109.5 . . ?
H29A C29 H29C 109.5 . . ?
H29B C29 H29C 109.5 . . ?
N22 C30 C31 115.0(2) . . ?
N22 C30 C24 118.8(2) . . ?
C31 C30 C24 126.3(2) . . ?
C32 C31 C30 110.5(2) . . ?
C32 C31 Cl21 124.0(2) . . ?
C30 C31 Cl21 125.6(2) . . ?
C31 C32 S21 109.6(2) . . ?
C31 C32 Cl22 127.9(2) . . ?
S21 C32 Cl22 122.46(17) . . ?
O23 C33 O24 122.9(3) . . ?
O23 C33 C25 125.5(3) . . ?
O24 C33 C25 111.7(2) . . ?
O24 C34 C35 110.5(2) . . ?
O24 C34 H34A 109.5 . . ?
C35 C34 H34A 109.5 . . ?
O24 C34 H34B 109.5 . . ?
C35 C34 H34B 109.5 . . ?
H34A C34 H34B 108.1 . . ?
C34 C35 H35A 109.5 . . ?
C34 C35 H35B 109.5 . . ?
H35A C35 H35B 109.5 . . ?
C34 C35 H35C 109.5 . . ?
H35A C35 H35C 109.5 . . ?
H35B C35 H35C 109.5 . . ?

loop_
_geom_bond_atom_site_label_1
_geom_bond_atom_site_label_2
_geom_bond_distance
_geom_bond_site_symmetry_2
_geom_bond_publ_flag
Cl1 C11 1.710(3) . ?
Cl2 C12 1.703(3) . ?
S1 N2 1.653(2) . ?
S1 C12 1.704(3) . ?
O1 C6 1.366(3) . ?
O1 C2 1.384(3) . ?
O2 C8 1.227(3) . ?
O3 C13 1.221(3) . ?
O4 C13 1.358(3) . ?
O4 C14 1.453(3) . ?
N1 C6 1.346(3) . ?
N1 H1A 0.89(3) . ?
N1 H1B 0.83(3) . ?
N2 C10 1.312(3) . ?
C2 C3 1.343(4) . ?
C2 C7 1.491(4) . ?
C3 C8 1.478(4) . ?
C3 C4 1.515(4) . ?
C4 C5 1.508(4) . ?
C4 C10 1.521(3) . ?
C4 H4A 1.0000 . ?
C5 C6 1.362(4) . ?
C5 C13 1.452(4) . ?
C7 H7A 0.9800 . ?
C7 H7B 0.9800 . ?
C7 H7C 0.9800 . ?
C8 C9 1.502(4) . ?
C9 H9A 0.9800 . ?
C9 H9B 0.9800 . ?
C9 H9C 0.9800 . ?
C10 C11 1.433(3) . ?
C11 C12 1.365(4) . ?
C14 C15 1.510(4) . ?
C14 H14A 0.9900 . ?
C14 H14B 0.9900 . ?
C15 H15A 0.9800 . ?
C15 H15B 0.9800 . ?
C15 H15C 0.9800 . ?
Cl21 C31 1.714(3) . ?
Cl22 C32 1.706(3) . ?
S21 N22 1.650(2) . ?
S21 C32 1.703(3) . ?
O21 C26 1.375(3) . ?
O21 C22 1.383(3) . ?
O22 C28 1.220(3) . ?
O23 C33 1.227(3) . ?
O24 C33 1.351(3) . ?
O24 C34 1.460(3) . ?
N21 C26 1.342(4) . ?
N21 H21A 0.84(4) . ?
N21 H21B 0.79(3) . ?
N22 C30 1.316(3) . ?
C22 C23 1.342(4) . ?
C22 C27 1.497(4) . ?
C23 C28 1.489(4) . ?
C23 C24 1.522(4) . ?
C24 C30 1.516(4) . ?
C24 C25 1.518(4) . ?
C24 H24A 1.0000 . ?
C25 C26 1.353(4) . ?
C25 C33 1.449(4) . ?
C27 H27A 0.9800 . ?
C27 H27B 0.9800 . ?
C27 H27C 0.9800 . ?
C28 C29 1.508(4) . ?
C29 H29A 0.9800 . ?
C29 H29B 0.9800 . ?
C29 H29C 0.9800 . ?
C30 C31 1.426(4) . ?
C31 C32 1.361(4) . ?
C34 C35 1.491(4) . ?
C34 H34A 0.9900 . ?
C34 H34B 0.9900 . ?
C35 H35A 0.9800 . ?
C35 H35B 0.9800 . ?
C35 H35C 0.9800 . ?

loop_
_geom_hbond_atom_site_label_D
_geom_hbond_atom_site_label_H
_geom_hbond_atom_site_label_A
_geom_hbond_distance_DH
_geom_hbond_distance_HA
_geom_hbond_distance_DA
_geom_hbond_angle_DHA
_geom_hbond_site_symmetry_A
_geom_hbond_publ_flag
N1 H1A O3 0.89(3) 2.10(3) 2.741(3) 128(3) . yes
N1 H1B N2 0.83(3) 2.57(3) 3.324(4) 152(3) 2_647 yes
C4 H4A Cl1 1.00 2.80 3.311(3) 112.2 . yes
N21 H21A O23 0.84(4) 2.05(3) 2.710(4) 135(3) . yes
N21 H21B O2 0.79(3) 2.22(3) 2.989(3) 162(4) . yes
C24 H24A Cl21 1.00 2.83 3.323(3) 111.4 . yes
C27 H27B N22 0.98 2.60 3.351(3) 133.9 2_656 yes
C29 H29A S1 0.98 2.82 3.767(3) 163.0 2_646 yes
C35 H35C O23 0.98 2.54 3.311(4) 135.5 2_746 yes

loop_
_geom_torsion_atom_site_label_1
_geom_torsion_atom_site_label_2
_geom_torsion_atom_site_label_3
_geom_torsion_atom_site_label_4
_geom_torsion
_geom_torsion_site_symmetry_1
_geom_torsion_site_symmetry_2
_geom_torsion_site_symmetry_3
_geom_torsion_site_symmetry_4
_geom_torsion_publ_flag
C12 S1 N2 C10 1.2(2) . . . . ?
C6 O1 C2 C3 -16.8(4) . . . . ?
C6 O1 C2 C7 165.1(2) . . . . ?
O1 C2 C3 C8 175.0(2) . . . . ?
C7 C2 C3 C8 -7.4(5) . . . . ?
O1 C2 C3 C4 -7.8(4) . . . . ?
C7 C2 C3 C4 169.8(3) . . . . ?
C2 C3 C4 C5 26.9(3) . . . . ?
C8 C3 C4 C5 -155.5(2) . . . . ?
C2 C3 C4 C10 -95.7(3) . . . . ?
C8 C3 C4 C10 81.9(3) . . . . ?
C3 C4 C5 C6 -24.4(3) . . . . ?
C10 C4 C5 C6 97.1(3) . . . . ?
C3 C4 C5 C13 157.8(2) . . . . ?
C10 C4 C5 C13 -80.6(3) . . . . ?
C13 C5 C6 N1 2.3(4) . . . . ?
C4 C5 C6 N1 -175.5(3) . . . . ?
C13 C5 C6 O1 -179.4(2) . . . . ?
C4 C5 C6 O1 2.8(4) . . . . ?
C2 O1 C6 N1 -162.0(2) . . . . ?
C2 O1 C6 C5 19.4(4) . . . . ?
C2 C3 C8 O2 167.7(3) . . . . ?
C4 C3 C8 O2 -9.6(4) . . . . ?
C2 C3 C8 C9 -15.2(4) . . . . ?
C4 C3 C8 C9 167.4(2) . . . . ?
S1 N2 C10 C11 -1.2(3) . . . . ?
S1 N2 C10 C4 178.03(18) . . . . ?
C5 C4 C10 N2 -62.2(3) . . . . ?
C3 C4 C10 N2 60.2(3) . . . . ?
C5 C4 C10 C11 116.9(3) . . . . ?
C3 C4 C10 C11 -120.7(3) . . . . ?
N2 C10 C11 C12 0.5(3) . . . . ?
C4 C10 C11 C12 -178.6(2) . . . . ?
N2 C10 C11 Cl1 179.59(19) . . . . ?
C4 C10 C11 Cl1 0.4(4) . . . . ?
C10 C11 C12 Cl2 -178.3(2) . . . . ?
Cl1 C11 C12 Cl2 2.6(4) . . . . ?
C10 C11 C12 S1 0.4(3) . . . . ?
Cl1 C11 C12 S1 -178.71(14) . . . . ?
N2 S1 C12 C11 -0.9(2) . . . . ?
N2 S1 C12 Cl2 177.90(17) . . . . ?
C14 O4 C13 O3 0.0(4) . . . . ?
C14 O4 C13 C5 179.8(2) . . . . ?
C6 C5 C13 O3 -2.6(4) . . . . ?
C4 C5 C13 O3 175.2(3) . . . . ?
C6 C5 C13 O4 177.6(2) . . . . ?
C4 C5 C13 O4 -4.6(4) . . . . ?
C13 O4 C14 C15 175.7(2) . . . . ?
C32 S21 N22 C30 -0.5(2) . . . . ?
C26 O21 C22 C23 13.6(4) . . . . ?
C26 O21 C22 C27 -168.3(2) . . . . ?
O21 C22 C23 C28 -174.6(2) . . . . ?
C27 C22 C23 C28 7.9(5) . . . . ?
O21 C22 C23 C24 7.9(4) . . . . ?
C27 C22 C23 C24 -169.6(3) . . . . ?
C22 C23 C24 C30 97.0(3) . . . . ?
C28 C23 C24 C30 -80.7(3) . . . . ?
C22 C23 C24 C25 -24.6(3) . . . . ?
C28 C23 C24 C25 157.7(2) . . . . ?
C30 C24 C25 C26 -97.8(3) . . . . ?
C23 C24 C25 C26 22.7(3) . . . . ?
C30 C24 C25 C33 77.6(3) . . . . ?
C23 C24 C25 C33 -161.9(2) . . . . ?
C33 C25 C26 N21 -0.4(4) . . . . ?
C24 C25 C26 N21 175.1(3) . . . . ?
C33 C25 C26 O21 -179.7(2) . . . . ?
C24 C25 C26 O21 -4.3(4) . . . . ?
C22 O21 C26 N21 165.0(2) . . . . ?
C22 O21 C26 C25 -15.5(4) . . . . ?
C22 C23 C28 O22 -162.2(3) . . . . ?
C24 C23 C28 O22 15.5(4) . . . . ?
C22 C23 C28 C29 20.8(4) . . . . ?
C24 C23 C28 C29 -161.5(2) . . . . ?
S21 N22 C30 C31 0.2(3) . . . . ?
S21 N22 C30 C24 -179.56(19) . . . . ?
C25 C24 C30 N22 59.7(3) . . . . ?
C23 C24 C30 N22 -61.2(3) . . . . ?
C25 C24 C30 C31 -120.0(3) . . . . ?
C23 C24 C30 C31 119.1(3) . . . . ?
N22 C30 C31 C32 0.3(3) . . . . ?
C24 C30 C31 C32 -179.9(2) . . . . ?
N22 C30 C31 Cl21 179.1(2) . . . . ?
C24 C30 C31 Cl21 -1.2(4) . . . . ?
C30 C31 C32 S21 -0.7(3) . . . . ?
Cl21 C31 C32 S21 -179.46(15) . . . . ?
C30 C31 C32 Cl22 176.3(2) . . . . ?
Cl21 C31 C32 Cl22 -2.4(4) . . . . ?
N22 S21 C32 C31 0.7(2) . . . . ?
N22 S21 C32 Cl22 -176.50(18) . . . . ?
C34 O24 C33 O23 -5.6(4) . . . . ?
C34 O24 C33 C25 173.8(2) . . . . ?
C26 C25 C33 O23 -0.2(4) . . . . ?
C24 C25 C33 O23 -175.7(2) . . . . ?
C26 C25 C33 O24 -179.6(2) . . . . ?
C24 C25 C33 O24 4.9(3) . . . . ?
C33 O24 C34 C35 114.3(3) . . . . ?
